data_7037473
loop_
_publ_author_name
'Kosnik, Stephanie C.'
'Macdonald, Charles L. B.'

_publ_section_title
;
 A zwitterionic triphosphenium compound as a tunable multifunctional
 donor.
;
_journal_issue 14
_journal_name_full 'Dalton transactions (Cambridge, England : 2003)'
_journal_page_first 6251
_journal_page_last 6258
_journal_paper_doi 10.1039/c5dt03915k
_journal_volume 45
_journal_year 2016
_chemical_formula_moiety 'C41 H32 P4'
_chemical_formula_sum 'C41 H32 P4'
_chemical_formula_weight 648.54
_chemical_properties_physical Air-sensitive
_space_group_crystal_system monoclinic
_space_group_IT_number 14
_space_group_name_Hall '-P 2ybc'
_space_group_name_H-M_alt 'P 1 21/c 1'
_symmetry_space_group_name_Hall '-P 2ybc'
_symmetry_space_group_name_H-M 'P 1 21/c 1'
_atom_sites_solution_hydrogens geom
_audit_creation_method SHELXL-2014/7
_audit_update_record
;
2015-10-05 deposited with the CCDC.
2015-11-26 downloaded from the CCDC.
;
_cell_angle_alpha 90
_cell_angle_beta 98.960(2)
_cell_angle_gamma 90
_cell_formula_units_Z 4
_cell_length_a 9.0357(4)
_cell_length_b 14.2215(5)
_cell_length_c 26.5604(12)
_cell_measurement_reflns_used 9991
_cell_measurement_temperature 170(2)
_cell_measurement_theta_max 27.30
_cell_measurement_theta_min 2.90
_cell_volume 3371.4(2)
_computing_cell_refinement 'Bruker SAINT'
_computing_data_collection 'Bruker APEX2'
_computing_data_reduction 'Bruker SAINT'
_computing_molecular_graphics 'Bruker SHELXTL'
_computing_publication_material 'Bruker SHELXTL'
_computing_structure_refinement 'SHELXL-2014/7 (Sheldrick, 2014)'
_computing_structure_solution 'SHELXS-97 (Sheldrick 2008)'
_diffrn_ambient_temperature 170(2)
_diffrn_measured_fraction_theta_full 0.999
_diffrn_measured_fraction_theta_max 0.998
_diffrn_measurement_device_type 'Bruker APEX-II CCD'
_diffrn_measurement_method '\f and \w scans'
_diffrn_radiation_type MoK\a
_diffrn_radiation_wavelength 0.71073
_diffrn_reflns_av_R_equivalents 0.2248
_diffrn_reflns_av_unetI/netI 0.1088
_diffrn_reflns_Laue_measured_fraction_full 0.999
_diffrn_reflns_Laue_measured_fraction_max 0.998
_diffrn_reflns_limit_h_max 11
_diffrn_reflns_limit_h_min -11
_diffrn_reflns_limit_k_max 17
_diffrn_reflns_limit_k_min -17
_diffrn_reflns_limit_l_max 33
_diffrn_reflns_limit_l_min -33
_diffrn_reflns_number 55110
_diffrn_reflns_point_group_measured_fraction_full 0.999
_diffrn_reflns_point_group_measured_fraction_max 0.998
_diffrn_reflns_theta_full 25.242
_diffrn_reflns_theta_max 26.413
_diffrn_reflns_theta_min 2.901
_exptl_absorpt_coefficient_mu 0.253
_exptl_absorpt_correction_T_max 0.969
_exptl_absorpt_correction_T_min 0.774
_exptl_absorpt_correction_type multi-scan
_exptl_absorpt_process_details 'SADABS; Bruker,2013'
_exptl_crystal_colour yellow
_exptl_crystal_density_diffrn 1.278
_exptl_crystal_description Prism
_exptl_crystal_F_000 1352
_exptl_crystal_recrystallization_method 'Re-crystallisation from solvent: '
_exptl_crystal_size_max 0.198
_exptl_crystal_size_mid 0.138
_exptl_crystal_size_min 0.125
_refine_diff_density_max 0.369
_refine_diff_density_min -0.509
_refine_diff_density_rms 0.082
_refine_ls_extinction_method none
_refine_ls_goodness_of_fit_ref 1.035
_refine_ls_hydrogen_treatment constr
_refine_ls_matrix_type full
_refine_ls_number_parameters 406
_refine_ls_number_reflns 6904
_refine_ls_number_restraints 0
_refine_ls_restrained_S_all 1.035
_refine_ls_R_factor_all 0.1152
_refine_ls_R_factor_gt 0.0574
_refine_ls_shift/su_max 0.000
_refine_ls_shift/su_mean 0.000
_refine_ls_structure_factor_coef Fsqd
_refine_ls_weighting_details 'w=1/[\s^2^(Fo^2^)+(0.0508P)^2^+1.3924P] where P=(Fo^2^+2Fc^2^)/3'
_refine_ls_weighting_scheme calc
_refine_ls_wR_factor_gt 0.1161
_refine_ls_wR_factor_ref 0.1431
_reflns_Friedel_coverage 0.000
_reflns_number_gt 4391
_reflns_number_total 6904
_reflns_threshold_expression 'I > 2\s(I)'
_cod_data_source_file c5dt03915k2.cif
_cod_data_source_block shelx
_cod_depositor_comments 'Adding full bibliography for 7037473--7037475.cif.'
_cod_database_code 7037473
_shelx_shelxl_version_number 2014/7
_shelx_space_group_comment
;
The symmetry employed for this shelxl refinement is uniquely defined
by the following loop, which should always be used as a source of
symmetry information in preference to the above space-group names.
They are only intended as comments.
;
_shelx_estimated_absorpt_t_min 0.952
_shelx_estimated_absorpt_t_max 0.969

loop_
_space_group_symop_operation_xyz
'x, y, z'
'-x, y+1/2, -z+1/2'
'-x, -y, -z'
'x, -y-1/2, z-1/2'

loop_
_atom_site_label
_atom_site_type_symbol
_atom_site_fract_x
_atom_site_fract_y
_atom_site_fract_z
_atom_site_U_iso_or_equiv
_atom_site_adp_type
_atom_site_occupancy
_atom_site_site_symmetry_order
_atom_site_calc_flag
_atom_site_refinement_flags_posn
_atom_site_refinement_flags_adp
P1 P 0.35351(9) 0.65625(6) 0.08438(3) 0.0197(2) Uani 1 1 d . .
P2 P 0.18152(9) 0.79324(6) 0.00888(3) 0.0204(2) Uani 1 1 d . .
P3 P 0.28973(11) 0.66012(6) 0.00328(3) 0.0287(2) Uani 1 1 d . .
C1 C 0.2722(3) 0.7541(2) 0.10904(11) 0.0205(7) Uani 1 1 d . .
C2 C 0.1844(3) 0.8154(2) 0.07380(11) 0.0200(7) Uani 1 1 d . .
C3 C 0.1221(3) 0.8837(2) 0.10206(11) 0.0216(7) Uani 1 1 d . .
H3 H 0.0582 0.9336 0.0885 0.026 Uiso 1 1 calc R U
C4 C 0.1709(3) 0.8655(2) 0.15461(11) 0.0202(7) Uani 1 1 d . .
C5 C 0.2632(3) 0.7852(2) 0.15835(11) 0.0221(7) Uani 1 1 d . .
H5 H 0.3110 0.7571 0.1891 0.026 Uiso 1 1 calc R U
P4 P 0.12037(9) 0.94021(6) 0.20402(3) 0.0216(2) Uani 1 1 d . .
C11 C 0.2905(3) 0.5509(2) 0.11291(13) 0.0233(7) Uani 1 1 d . .
C12 C 0.1697(4) 0.4997(2) 0.08854(14) 0.0314(8) Uani 1 1 d . .
H12 H 0.1273 0.5144 0.0544 0.038 Uiso 1 1 calc R U
C13 C 0.1109(4) 0.4270(2) 0.11390(16) 0.0376(10) Uani 1 1 d . .
H13 H 0.0280 0.3921 0.0971 0.045 Uiso 1 1 calc R U
C14 C 0.1707(5) 0.4049(3) 0.16282(17) 0.0458(10) Uani 1 1 d . .
H14 H 0.1292 0.3553 0.1801 0.055 Uiso 1 1 calc R U
C15 C 0.2916(5) 0.4548(3) 0.18709(16) 0.0505(11) Uani 1 1 d . .
H15 H 0.3338 0.4392 0.2211 0.061 Uiso 1 1 calc R U
C16 C 0.3522(4) 0.5274(3) 0.16240(14) 0.0370(9) Uani 1 1 d . .
H16 H 0.4361 0.5613 0.1793 0.044 Uiso 1 1 calc R U
C21 C 0.5545(3) 0.6564(2) 0.10267(12) 0.0227(7) Uani 1 1 d . .
C22 C 0.6388(4) 0.5801(3) 0.09043(15) 0.0363(9) Uani 1 1 d . .
H22 H 0.5899 0.5269 0.0737 0.044 Uiso 1 1 calc R U
C23 C 0.7925(4) 0.5814(3) 0.10245(16) 0.0460(11) Uani 1 1 d . .
H23 H 0.8490 0.5283 0.0949 0.055 Uiso 1 1 calc R U
C24 C 0.8649(4) 0.6589(3) 0.12521(15) 0.0458(11) Uani 1 1 d . .
H24 H 0.9712 0.6596 0.1328 0.055 Uiso 1 1 calc R U
C25 C 0.7843(4) 0.7356(3) 0.13712(14) 0.0411(10) Uani 1 1 d . .
H25 H 0.8345 0.7894 0.1527 0.049 Uiso 1 1 calc R U
C26 C 0.6284(4) 0.7338(2) 0.12614(12) 0.0293(8) Uani 1 1 d . .
H26 H 0.5723 0.7862 0.1348 0.035 Uiso 1 1 calc R U
C31 C -0.0084(3) 0.7866(2) -0.02465(11) 0.0195(7) Uani 1 1 d . .
C32 C -0.1104(4) 0.7325(2) -0.00353(12) 0.0275(8) Uani 1 1 d . .
H32 H -0.0815 0.7047 0.0291 0.033 Uiso 1 1 calc R U
C33 C -0.2541(4) 0.7183(3) -0.02934(14) 0.0336(9) Uani 1 1 d . .
H33 H -0.3237 0.6817 -0.0143 0.040 Uiso 1 1 calc R U
C34 C -0.2956(4) 0.7575(2) -0.07702(13) 0.0282(8) Uani 1 1 d . .
H34 H -0.3931 0.7466 -0.0952 0.034 Uiso 1 1 calc R U
C35 C -0.1964(4) 0.8122(2) -0.09810(12) 0.0270(8) Uani 1 1 d . .
H35 H -0.2264 0.8402 -0.1306 0.032 Uiso 1 1 calc R U
C36 C -0.0524(3) 0.8270(2) -0.07243(11) 0.0222(7) Uani 1 1 d . .
H36 H 0.0159 0.8646 -0.0874 0.027 Uiso 1 1 calc R U
C41 C 0.2690(3) 0.8881(2) -0.02106(11) 0.0212(7) Uani 1 1 d . .
C42 C 0.4003(4) 0.8734(2) -0.04075(12) 0.0262(8) Uani 1 1 d . .
H42 H 0.4442 0.8126 -0.0389 0.031 Uiso 1 1 calc R U
C43 C 0.4683(4) 0.9462(3) -0.06304(13) 0.0334(9) Uani 1 1 d . .
H43 H 0.5583 0.9352 -0.0765 0.040 Uiso 1 1 calc R U
C44 C 0.4056(4) 1.0345(2) -0.06575(13) 0.0324(8) Uani 1 1 d . .
H44 H 0.4513 1.0844 -0.0815 0.039 Uiso 1 1 calc R U
C45 C 0.2760(4) 1.0506(3) -0.04548(15) 0.0368(9) Uani 1 1 d . .
H45 H 0.2334 1.1118 -0.0469 0.044 Uiso 1 1 calc R U
C46 C 0.2083(4) 0.9779(2) -0.02310(14) 0.0308(8) Uani 1 1 d . .
H46 H 0.1196 0.9895 -0.0090 0.037 Uiso 1 1 calc R U
C51 C 0.1684(3) 0.8662(2) 0.26085(11) 0.0208(7) Uani 1 1 d . .
C52 C 0.1010(4) 0.7781(2) 0.26201(13) 0.0290(8) Uani 1 1 d . .
H52 H 0.0367 0.7559 0.2327 0.035 Uiso 1 1 calc R U
C53 C 0.1268(4) 0.7223(3) 0.30545(14) 0.0347(9) Uani 1 1 d . .
H53 H 0.0819 0.6619 0.3053 0.042 Uiso 1 1 calc R U
C54 C 0.2169(4) 0.7542(3) 0.34860(13) 0.0337(9) Uani 1 1 d . .
H54 H 0.2335 0.7165 0.3785 0.040 Uiso 1 1 calc R U
C55 C 0.2826(4) 0.8411(3) 0.34799(13) 0.0359(9) Uani 1 1 d . .
H55 H 0.3451 0.8635 0.3777 0.043 Uiso 1 1 calc R U
C56 C 0.2590(4) 0.8967(2) 0.30466(12) 0.0303(8) Uani 1 1 d . .
H56 H 0.3057 0.9566 0.3050 0.036 Uiso 1 1 calc R U
C61 C 0.2723(4) 1.0274(2) 0.21277(11) 0.0223(7) Uani 1 1 d . .
C62 C 0.2499(4) 1.1111(2) 0.23819(12) 0.0288(8) Uani 1 1 d . .
H62 H 0.1618 1.1192 0.2531 0.035 Uiso 1 1 calc R U
C63 C 0.3559(5) 1.1825(2) 0.24177(13) 0.0365(9) Uani 1 1 d . .
H63 H 0.3395 1.2389 0.2593 0.044 Uiso 1 1 calc R U
C64 C 0.4844(4) 1.1728(3) 0.22033(13) 0.0362(9) Uani 1 1 d . .
H64 H 0.5549 1.2227 0.2220 0.043 Uiso 1 1 calc R U
C65 C 0.5090(4) 1.0895(3) 0.19636(13) 0.0380(9) Uani 1 1 d . .
H65 H 0.5989 1.0812 0.1825 0.046 Uiso 1 1 calc R U
C66 C 0.4038(4) 1.0178(2) 0.19234(13) 0.0287(8) Uani 1 1 d . .
H66 H 0.4221 0.9612 0.1753 0.034 Uiso 1 1 calc R U

loop_
_atom_site_aniso_label
_atom_site_aniso_U_11
_atom_site_aniso_U_22
_atom_site_aniso_U_33
_atom_site_aniso_U_23
_atom_site_aniso_U_13
_atom_site_aniso_U_12
P1 0.0190(4) 0.0197(4) 0.0196(4) 0.0007(3) 0.0001(3) 0.0037(3)
P2 0.0199(4) 0.0250(5) 0.0149(4) -0.0009(3) -0.0012(3) 0.0056(3)
P3 0.0366(6) 0.0285(5) 0.0195(5) -0.0039(4) -0.0002(4) 0.0131(4)
C1 0.0181(17) 0.0237(17) 0.0180(17) -0.0011(13) -0.0022(13) 0.0038(13)
C2 0.0203(17) 0.0223(17) 0.0158(16) 0.0009(13) -0.0027(13) 0.0055(13)
C3 0.0232(18) 0.0202(17) 0.0188(17) 0.0021(13) -0.0046(13) 0.0062(13)
C4 0.0226(17) 0.0221(17) 0.0145(16) -0.0021(12) -0.0014(13) 0.0018(13)
C5 0.0240(18) 0.0248(18) 0.0153(16) 0.0029(13) -0.0038(13) 0.0037(14)
P4 0.0226(5) 0.0248(5) 0.0166(4) -0.0004(3) 0.0008(3) 0.0046(4)
C11 0.0188(17) 0.0221(18) 0.0297(19) -0.0048(14) 0.0063(14) 0.0043(13)
C12 0.0241(19) 0.0257(19) 0.042(2) -0.0070(16) -0.0006(16) 0.0036(15)
C13 0.027(2) 0.0200(19) 0.066(3) -0.0070(18) 0.0104(19) -0.0026(15)
C14 0.053(3) 0.031(2) 0.059(3) 0.002(2) 0.027(2) -0.0080(19)
C15 0.071(3) 0.045(3) 0.035(2) 0.0105(19) 0.007(2) -0.019(2)
C16 0.040(2) 0.039(2) 0.030(2) 0.0058(17) -0.0011(17) -0.0111(18)
C21 0.0196(17) 0.0254(18) 0.0226(17) 0.0102(14) 0.0017(13) 0.0030(14)
C22 0.027(2) 0.033(2) 0.050(2) 0.0074(17) 0.0087(18) 0.0065(16)
C23 0.025(2) 0.054(3) 0.060(3) 0.018(2) 0.012(2) 0.0151(19)
C24 0.018(2) 0.081(3) 0.038(2) 0.024(2) 0.0038(17) -0.001(2)
C25 0.029(2) 0.066(3) 0.026(2) 0.0109(18) -0.0039(16) -0.014(2)
C26 0.0269(19) 0.035(2) 0.0243(19) 0.0085(15) -0.0015(15) -0.0018(15)
C31 0.0204(17) 0.0226(17) 0.0153(15) -0.0023(13) 0.0017(13) 0.0049(13)
C32 0.0248(19) 0.037(2) 0.0200(18) 0.0066(14) 0.0014(14) 0.0052(15)
C33 0.0203(19) 0.044(2) 0.038(2) -0.0014(17) 0.0078(16) -0.0039(16)
C34 0.0211(18) 0.034(2) 0.0276(19) -0.0079(15) -0.0022(15) 0.0036(15)
C35 0.0238(19) 0.035(2) 0.0196(17) 0.0013(14) -0.0052(14) 0.0064(15)
C36 0.0201(17) 0.0274(18) 0.0181(16) 0.0012(13) -0.0002(13) 0.0027(13)
C41 0.0179(17) 0.0279(18) 0.0157(16) -0.0021(13) -0.0034(13) 0.0047(13)
C42 0.0292(19) 0.0310(19) 0.0186(17) -0.0011(14) 0.0039(14) 0.0046(15)
C43 0.030(2) 0.044(2) 0.0263(19) -0.0002(17) 0.0053(16) -0.0010(17)
C44 0.033(2) 0.032(2) 0.031(2) 0.0037(16) 0.0005(16) -0.0018(16)
C45 0.031(2) 0.030(2) 0.048(2) 0.0033(17) 0.0002(18) 0.0039(16)
C46 0.0196(18) 0.031(2) 0.041(2) -0.0007(16) 0.0047(16) 0.0025(15)
C51 0.0205(17) 0.0265(18) 0.0160(16) -0.0010(13) 0.0046(13) 0.0049(13)
C52 0.0230(18) 0.034(2) 0.0290(19) 0.0028(15) -0.0003(15) -0.0036(15)
C53 0.031(2) 0.036(2) 0.038(2) 0.0124(17) 0.0070(17) -0.0024(16)
C54 0.032(2) 0.045(2) 0.0246(19) 0.0109(17) 0.0049(16) 0.0060(17)
C55 0.048(2) 0.044(2) 0.0143(17) 0.0004(16) -0.0005(16) 0.0040(19)
C56 0.040(2) 0.031(2) 0.0181(17) -0.0004(14) 0.0011(15) -0.0023(16)
C61 0.0276(18) 0.0250(17) 0.0133(15) 0.0038(13) 0.0007(14) 0.0024(14)
C62 0.038(2) 0.027(2) 0.0211(18) -0.0003(14) 0.0032(15) 0.0028(16)
C63 0.060(3) 0.026(2) 0.0206(19) -0.0028(15) -0.0013(18) -0.0056(18)
C64 0.044(2) 0.041(2) 0.0223(19) -0.0012(16) -0.0010(17) -0.0168(18)
C65 0.033(2) 0.050(3) 0.031(2) -0.0053(18) 0.0043(17) -0.0108(18)
C66 0.031(2) 0.0301(19) 0.0253(19) -0.0016(15) 0.0037(15) 0.0003(15)

loop_
_atom_type_symbol
_atom_type_description
_atom_type_scat_dispersion_real
_atom_type_scat_dispersion_imag
_atom_type_scat_source
C C 0.0033 0.0016 'International Tables Vol C Tables 4.2.6.8 and 6.1.1.4'
H H 0.0000 0.0000 'International Tables Vol C Tables 4.2.6.8 and 6.1.1.4'
P P 0.1023 0.0942 'International Tables Vol C Tables 4.2.6.8 and 6.1.1.4'

loop_
_geom_angle_atom_site_label_1
_geom_angle_atom_site_label_2
_geom_angle_atom_site_label_3
_geom_angle
C1 P1 C21 111.24(15)
C1 P1 C11 108.91(15)
C21 P1 C11 104.90(14)
C1 P1 P3 107.06(11)
C21 P1 P3 111.86(11)
C11 P1 P3 112.91(11)
C2 P2 C31 111.23(14)
C2 P2 C41 111.01(14)
C31 P2 C41 105.58(14)
C2 P2 P3 106.87(11)
C31 P2 P3 109.10(10)
C41 P2 P3 113.11(11)
P1 P3 P2 90.41(4)
C5 C1 C2 108.3(3)
C5 C1 P1 133.8(2)
C2 C1 P1 117.6(2)
C3 C2 C1 107.5(3)
C3 C2 P2 135.2(2)
C1 C2 P2 117.3(2)
C2 C3 C4 108.2(3)
C2 C3 H3 125.9
C4 C3 H3 125.9
C5 C4 C3 107.9(3)
C5 C4 P4 129.9(2)
C3 C4 P4 122.2(2)
C1 C5 C4 108.1(3)
C1 C5 H5 126.0
C4 C5 H5 126.0
C4 P4 C51 101.90(14)
C4 P4 C61 102.77(15)
C51 P4 C61 101.93(14)
C12 C11 C16 119.2(3)
C12 C11 P1 121.1(3)
C16 C11 P1 119.3(2)
C13 C12 C11 120.0(3)
C13 C12 H12 120.0
C11 C12 H12 120.0
C14 C13 C12 120.6(3)
C14 C13 H13 119.7
C12 C13 H13 119.7
C13 C14 C15 119.7(4)
C13 C14 H14 120.1
C15 C14 H14 120.1
C14 C15 C16 120.5(4)
C14 C15 H15 119.7
C16 C15 H15 119.7
C15 C16 C11 120.0(3)
C15 C16 H16 120.0
C11 C16 H16 120.0
C26 C21 C22 118.8(3)
C26 C21 P1 121.1(3)
C22 C21 P1 120.0(3)
C23 C22 C21 120.2(4)
C23 C22 H22 119.9
C21 C22 H22 119.9
C24 C23 C22 120.5(4)
C24 C23 H23 119.7
C22 C23 H23 119.7
C23 C24 C25 120.3(4)
C23 C24 H24 119.8
C25 C24 H24 119.8
C24 C25 C26 119.4(4)
C24 C25 H25 120.3
C26 C25 H25 120.3
C21 C26 C25 120.7(3)
C21 C26 H26 119.7
C25 C26 H26 119.7
C32 C31 C36 119.0(3)
C32 C31 P2 118.0(2)
C36 C31 P2 122.8(2)
C31 C32 C33 120.8(3)
C31 C32 H32 119.6
C33 C32 H32 119.6
C34 C33 C32 119.6(3)
C34 C33 H33 120.2
C32 C33 H33 120.2
C35 C34 C33 120.2(3)
C35 C34 H34 119.9
C33 C34 H34 119.9
C34 C35 C36 120.5(3)
C34 C35 H35 119.7
C36 C35 H35 119.7
C35 C36 C31 119.9(3)
C35 C36 H36 120.1
C31 C36 H36 120.1
C42 C41 C46 118.8(3)
C42 C41 P2 120.8(2)
C46 C41 P2 120.4(2)
C43 C42 C41 120.9(3)
C43 C42 H42 119.6
C41 C42 H42 119.6
C44 C43 C42 119.9(3)
C44 C43 H43 120.0
C42 C43 H43 120.0
C43 C44 C45 119.9(3)
C43 C44 H44 120.1
C45 C44 H44 120.1
C46 C45 C44 120.2(3)
C46 C45 H45 119.9
C44 C45 H45 119.9
C45 C46 C41 120.4(3)
C45 C46 H46 119.8
C41 C46 H46 119.8
C56 C51 C52 117.8(3)
C56 C51 P4 123.0(2)
C52 C51 P4 119.0(2)
C53 C52 C51 120.9(3)
C53 C52 H52 119.5
C51 C52 H52 119.5
C54 C53 C52 120.3(3)
C54 C53 H53 119.8
C52 C53 H53 119.8
C55 C54 C53 119.2(3)
C55 C54 H54 120.4
C53 C54 H54 120.4
C54 C55 C56 120.9(3)
C54 C55 H55 119.6
C56 C55 H55 119.6
C51 C56 C55 120.9(3)
C51 C56 H56 119.5
C55 C56 H56 119.5
C66 C61 C62 118.0(3)
C66 C61 P4 123.6(3)
C62 C61 P4 118.3(2)
C63 C62 C61 120.4(3)
C63 C62 H62 119.8
C61 C62 H62 119.8
C64 C63 C62 121.0(3)
C64 C63 H63 119.5
C62 C63 H63 119.5
C63 C64 C65 118.9(3)
C63 C64 H64 120.5
C65 C64 H64 120.5
C64 C65 C66 120.6(4)
C64 C65 H65 119.7
C66 C65 H65 119.7
C65 C66 C61 121.0(3)
C65 C66 H66 119.5
C61 C66 H66 119.5

loop_
_geom_bond_atom_site_label_1
_geom_bond_atom_site_label_2
_geom_bond_distance
P1 C1 1.748(3)
P1 C21 1.805(3)
P1 C11 1.810(3)
P1 P3 2.1419(12)
P2 C2 1.749(3)
P2 C31 1.808(3)
P2 C41 1.810(3)
P2 P3 2.1465(12)
C1 C5 1.396(4)
C1 C2 1.426(4)
C2 C3 1.398(4)
C3 C4 1.420(4)
C3 H3 0.9500
C4 C5 1.408(4)
C4 P4 1.802(3)
C5 H5 0.9500
P4 C51 1.836(3)
P4 C61 1.837(3)
C11 C12 1.386(4)
C11 C16 1.387(5)
C12 C13 1.385(5)
C12 H12 0.9500
C13 C14 1.364(5)
C13 H13 0.9500
C14 C15 1.376(6)
C14 H14 0.9500
C15 C16 1.381(5)
C15 H15 0.9500
C16 H16 0.9500
C21 C26 1.385(5)
C21 C22 1.393(5)
C22 C23 1.376(5)
C22 H22 0.9500
C23 C24 1.373(6)
C23 H23 0.9500
C24 C25 1.375(6)
C24 H24 0.9500
C25 C26 1.394(5)
C25 H25 0.9500
C26 H26 0.9500
C31 C32 1.385(4)
C31 C36 1.394(4)
C32 C33 1.385(5)
C32 H32 0.9500
C33 C34 1.381(5)
C33 H33 0.9500
C34 C35 1.370(5)
C34 H34 0.9500
C35 C36 1.387(4)
C35 H35 0.9500
C36 H36 0.9500
C41 C42 1.385(4)
C41 C46 1.387(4)
C42 C43 1.383(5)
C42 H42 0.9500
C43 C44 1.375(5)
C43 H43 0.9500
C44 C45 1.382(5)
C44 H44 0.9500
C45 C46 1.382(5)
C45 H45 0.9500
C46 H46 0.9500
C51 C56 1.384(4)
C51 C52 1.395(4)
C52 C53 1.390(5)
C52 H52 0.9500
C53 C54 1.375(5)
C53 H53 0.9500
C54 C55 1.373(5)
C54 H54 0.9500
C55 C56 1.385(5)
C55 H55 0.9500
C56 H56 0.9500
C61 C66 1.388(4)
C61 C62 1.399(4)
C62 C63 1.389(5)
C62 H62 0.9500
C63 C64 1.377(5)
C63 H63 0.9500
C64 C65 1.380(5)
C64 H64 0.9500
C65 C66 1.387(5)
C65 H65 0.9500
C66 H66 0.9500

loop_
_geom_torsion_atom_site_label_1
_geom_torsion_atom_site_label_2
_geom_torsion_atom_site_label_3
_geom_torsion_atom_site_label_4
_geom_torsion
C21 P1 C1 C5 -63.5(4)
C11 P1 C1 C5 51.7(4)
P3 P1 C1 C5 174.0(3)
C21 P1 C1 C2 122.3(2)
C11 P1 C1 C2 -122.5(3)
P3 P1 C1 C2 -0.2(3)
C5 C1 C2 C3 0.0(4)
P1 C1 C2 C3 175.6(2)
C5 C1 C2 P2 178.3(2)
P1 C1 C2 P2 -6.1(4)
C31 P2 C2 C3 -54.0(4)
C41 P2 C2 C3 63.2(4)
P3 P2 C2 C3 -173.0(3)
C31 P2 C2 C1 128.3(2)
C41 P2 C2 C1 -114.4(3)
P3 P2 C2 C1 9.3(3)
C1 C2 C3 C4 0.1(4)
P2 C2 C3 C4 -177.7(3)
C2 C3 C4 C5 -0.2(4)
C2 C3 C4 P4 177.8(2)
C2 C1 C5 C4 -0.1(4)
P1 C1 C5 C4 -174.7(3)
C3 C4 C5 C1 0.2(4)
P4 C4 C5 C1 -177.7(2)
C5 C4 P4 C51 -17.4(3)
C3 C4 P4 C51 165.0(3)
C5 C4 P4 C61 88.0(3)
C3 C4 P4 C61 -89.6(3)
C1 P1 C11 C12 95.7(3)
C21 P1 C11 C12 -145.1(3)
P3 P1 C11 C12 -23.1(3)
C1 P1 C11 C16 -76.6(3)
C21 P1 C11 C16 42.6(3)
P3 P1 C11 C16 164.7(2)
C16 C11 C12 C13 0.9(5)
P1 C11 C12 C13 -171.3(3)
C11 C12 C13 C14 -0.1(5)
C12 C13 C14 C15 -0.6(6)
C13 C14 C15 C16 0.4(6)
C14 C15 C16 C11 0.4(6)
C12 C11 C16 C15 -1.1(5)
P1 C11 C16 C15 171.3(3)
C1 P1 C21 C26 -9.4(3)
C11 P1 C21 C26 -127.0(3)
P3 P1 C21 C26 110.3(3)
C1 P1 C21 C22 174.5(3)
C11 P1 C21 C22 56.9(3)
P3 P1 C21 C22 -65.8(3)
C26 C21 C22 C23 1.2(5)
P1 C21 C22 C23 177.4(3)
C21 C22 C23 C24 -2.0(6)
C22 C23 C24 C25 1.2(6)
C23 C24 C25 C26 0.3(5)
C22 C21 C26 C25 0.3(5)
P1 C21 C26 C25 -175.8(3)
C24 C25 C26 C21 -1.1(5)
C2 P2 C31 C32 -47.0(3)
C41 P2 C31 C32 -167.5(2)
P3 P2 C31 C32 70.6(3)
C2 P2 C31 C36 138.3(3)
C41 P2 C31 C36 17.8(3)
P3 P2 C31 C36 -104.0(3)
C36 C31 C32 C33 0.1(5)
P2 C31 C32 C33 -174.7(3)
C31 C32 C33 C34 0.9(5)
C32 C33 C34 C35 -1.7(5)
C33 C34 C35 C36 1.5(5)
C34 C35 C36 C31 -0.4(5)
C32 C31 C36 C35 -0.4(5)
P2 C31 C36 C35 174.2(2)
C2 P2 C41 C42 114.6(3)
C31 P2 C41 C42 -124.7(3)
P3 P2 C41 C42 -5.5(3)
C2 P2 C41 C46 -63.1(3)
C31 P2 C41 C46 57.5(3)
P3 P2 C41 C46 176.7(2)
C46 C41 C42 C43 -1.4(5)
P2 C41 C42 C43 -179.1(2)
C41 C42 C43 C44 0.1(5)
C42 C43 C44 C45 1.0(5)
C43 C44 C45 C46 -0.8(5)
C44 C45 C46 C41 -0.4(5)
C42 C41 C46 C45 1.5(5)
P2 C41 C46 C45 179.3(3)
C4 P4 C51 C56 127.6(3)
C61 P4 C51 C56 21.6(3)
C4 P4 C51 C52 -58.0(3)
C61 P4 C51 C52 -164.0(3)
C56 C51 C52 C53 -1.2(5)
P4 C51 C52 C53 -175.8(3)
C51 C52 C53 C54 1.5(5)
C52 C53 C54 C55 -0.9(5)
C53 C54 C55 C56 0.1(5)
C52 C51 C56 C55 0.4(5)
P4 C51 C56 C55 174.8(3)
C54 C55 C56 C51 0.1(5)
C4 P4 C61 C66 -12.2(3)
C51 P4 C61 C66 93.1(3)
C4 P4 C61 C62 162.9(2)
C51 P4 C61 C62 -91.8(3)
C66 C61 C62 C63 1.1(5)
P4 C61 C62 C63 -174.3(3)
C61 C62 C63 C64 0.3(5)
C62 C63 C64 C65 -1.9(5)
C63 C64 C65 C66 2.2(5)
C64 C65 C66 C61 -0.8(5)
C62 C61 C66 C65 -0.9(5)
P4 C61 C66 C65 174.3(3)
